data_7112478
loop_
_publ_author_name
'Anu Jose'
'Jayakrishnan A.J.'
'Balaraman Vedhanarayanan'
'Rajeev S.Menon'
'Sunil Varughese'
'Eringathodi Suresh'
'Vijay Nair'

_publ_section_title
;
 A phosphine-mediated reaction of cyclic 1,2-diones and 3-alkyl
 allenoates: an efficient protocol for benzannulation applicable to the
 synthesis of polycyclic aromatic hydrocarbons
;
_journal_name_full Chem.Commun.
_journal_page_first 4616
_journal_paper_doi 10.1039/C4CC00378K
_journal_volume 50
_journal_year 2014
_chemical_formula_sum 'C25 H18 O2'
_chemical_formula_weight 350.39
_chemical_name_systematic
; 
 ? 
;
_space_group_IT_number 14
_symmetry_cell_setting monoclinic
_symmetry_space_group_name_Hall '-P 2ybc'
_symmetry_space_group_name_H-M 'P 1 21/c 1'
_atom_sites_solution_hydrogens geom
_atom_sites_solution_primary direct
_atom_sites_solution_secondary difmap
_audit_creation_method SHELXL-97
_cell_angle_alpha 90.00
_cell_angle_beta 102.273(2)
_cell_angle_gamma 90.00
_cell_formula_units_Z 4
_cell_length_a 12.0032(12)
_cell_length_b 11.3220(11)
_cell_length_c 13.1801(13)
_cell_measurement_reflns_used 5245
_cell_measurement_temperature 150(2)
_cell_measurement_theta_max 28.03
_cell_measurement_theta_min 2.40
_cell_volume 1750.2(3)
_computing_cell_refinement 'BRUKER SMART'
_computing_data_collection 'BRUKER SMART'
_computing_data_reduction 'BRUKER SAINT'
_computing_molecular_graphics ORTEP
_computing_structure_refinement 'SHELXL-97 (Sheldrick, 1997)'
_computing_structure_solution 'SHELXS-97 (Sheldrick, 1990)'
_diffrn_ambient_temperature 150(2)
_diffrn_detector_area_resol_mean 'BRUKER SMART'
_diffrn_measured_fraction_theta_full 0.999
_diffrn_measured_fraction_theta_max 0.999
_diffrn_measurement_device_type 'BRUKER SMART APEX CCD DIFFRACTOMETER'
_diffrn_measurement_method 'OMEGA-PHI SCAN'
_diffrn_radiation_monochromator graphite
_diffrn_radiation_source 'fine-focus sealed tube'
_diffrn_radiation_type MoK\a
_diffrn_radiation_wavelength 0.71073
_diffrn_reflns_av_R_equivalents 0.0248
_diffrn_reflns_av_sigmaI/netI 0.0257
_diffrn_reflns_limit_h_max 14
_diffrn_reflns_limit_h_min -14
_diffrn_reflns_limit_k_max 13
_diffrn_reflns_limit_k_min -8
_diffrn_reflns_limit_l_max 15
_diffrn_reflns_limit_l_min -14
_diffrn_reflns_number 8369
_diffrn_reflns_theta_full 25.00
_diffrn_reflns_theta_max 25.00
_diffrn_reflns_theta_min 1.74
_exptl_absorpt_coefficient_mu 0.083
_exptl_absorpt_correction_T_max 0.9909
_exptl_absorpt_correction_T_min 0.9811
_exptl_absorpt_correction_type multi-scan
_exptl_absorpt_process_details 'BRUKER SADABS'
_exptl_crystal_colour colourless
_exptl_crystal_density_diffrn 1.330
_exptl_crystal_density_method 'not measured'
_exptl_crystal_description plates
_exptl_crystal_F_000 736
_exptl_crystal_size_max 0.23
_exptl_crystal_size_mid 0.18
_exptl_crystal_size_min 0.11
_refine_diff_density_max 0.777
_refine_diff_density_min -0.471
_refine_diff_density_rms 0.055
_refine_ls_extinction_method none
_refine_ls_goodness_of_fit_ref 1.043
_refine_ls_hydrogen_treatment mixed
_refine_ls_matrix_type full
_refine_ls_number_parameters 319
_refine_ls_number_reflns 3086
_refine_ls_number_restraints 0
_refine_ls_restrained_S_all 1.043
_refine_ls_R_factor_all 0.0572
_refine_ls_R_factor_gt 0.0514
_refine_ls_shift/su_max 0.000
_refine_ls_shift/su_mean 0.000
_refine_ls_structure_factor_coef Fsqd
_refine_ls_weighting_details 'calc w=1/[\s^2^(Fo^2^)+(0.0788P)^2^+0.8652P] where P=(Fo^2^+2Fc^2^)/3'
_refine_ls_weighting_scheme calc
_refine_ls_wR_factor_gt 0.1361
_refine_ls_wR_factor_ref 0.1428
_reflns_number_gt 2729
_reflns_number_total 3086
_reflns_threshold_expression >2sigma(I)
_cod_data_source_file c4cc00378k2.cif
_cod_data_source_block 530ajm
_cod_original_sg_symbol_H-M P21/c
_cod_database_code 7112478

loop_
_symmetry_equiv_pos_as_xyz
'x, y, z'
'-x, y+1/2, -z+1/2'
'-x, -y, -z'
'x, -y-1/2, z-1/2'

loop_
_atom_site_label
_atom_site_type_symbol
_atom_site_fract_x
_atom_site_fract_y
_atom_site_fract_z
_atom_site_U_iso_or_equiv
_atom_site_adp_type
_atom_site_occupancy
_atom_site_symmetry_multiplicity
_atom_site_calc_flag
_atom_site_refinement_flags
_atom_site_disorder_assembly
_atom_site_disorder_group
C1 C 1.33072(16) 0.61135(18) 0.30173(15) 0.0392(4) Uani 1 1 d . . .
C2 C 1.44917(17) 0.6142(2) 0.32587(17) 0.0482(5) Uani 1 1 d . . .
C3 C 1.51054(18) 0.5104(2) 0.34391(19) 0.0520(6) Uani 1 1 d . . .
C4 C 1.45402(17) 0.4032(2) 0.33836(17) 0.0467(5) Uani 1 1 d . . .
C5 C 1.33593(16) 0.40022(18) 0.31497(15) 0.0384(4) Uani 1 1 d . . .
C6 C 1.27270(15) 0.50423(16) 0.29625(14) 0.0339(4) Uani 1 1 d . . .
C7 C 1.14630(15) 0.50180(14) 0.26487(14) 0.0320(4) Uani 1 1 d . . .
C8 C 1.09424(16) 0.55697(17) 0.17195(15) 0.0372(4) Uani 1 1 d . . .
C9 C 0.97744(16) 0.55713(17) 0.13765(16) 0.0391(4) Uani 1 1 d . . .
C10 C 0.90616(15) 0.50003(15) 0.19310(15) 0.0348(4) Uani 1 1 d . . .
C12 C 1.07557(14) 0.44681(14) 0.32257(13) 0.0297(4) Uani 1 1 d . . .
C13 C 1.10314(14) 0.39127(14) 0.42646(13) 0.0305(4) Uani 1 1 d . . .
C11 C 0.95512(14) 0.44368(14) 0.28636(14) 0.0306(4) Uani 1 1 d . . .
C14 C 1.20053(16) 0.37393(16) 0.50121(14) 0.0358(4) Uani 1 1 d . . .
C15 C 1.19175(17) 0.31889(17) 0.59582(15) 0.0403(4) Uani 1 1 d . . .
C16 C 1.08965(17) 0.28335(16) 0.61617(15) 0.0404(5) Uani 1 1 d . . .
C17 C 0.98740(16) 0.30204(15) 0.54143(14) 0.0363(4) Uani 1 1 d . . .
C18 C 0.87541(17) 0.27466(16) 0.55158(16) 0.0405(5) Uani 1 1 d . . .
C19 C 0.78476(17) 0.30076(17) 0.47273(16) 0.0411(5) Uani 1 1 d . . .
C20 C 0.79732(16) 0.35495(16) 0.37910(16) 0.0364(4) Uani 1 1 d . . .
C21 C 0.90546(14) 0.38364(14) 0.36663(14) 0.0320(4) Uani 1 1 d . . .
C22 C 0.99803(15) 0.35552(14) 0.44825(14) 0.0320(4) Uani 1 1 d . . .
C23 C 0.78153(17) 0.50121(17) 0.15015(17) 0.0438(5) Uani 1 1 d . . .
C24 C 0.6301(2) 0.6148(2) 0.0445(2) 0.0673(7) Uani 1 1 d . . .
H24A H 0.5785 0.5772 0.0821 0.081 Uiso 1 1 calc R A 1
H24B H 0.6079 0.6969 0.0333 0.081 Uiso 1 1 calc R A 1
C25 C 0.6233(4) 0.5555(5) -0.0559(4) 0.0604(12) Uani 0.80 1 d P B 1
H25A H 0.6790 0.5887 -0.0902 0.091 Uiso 0.80 1 calc PR B 1
H25B H 0.5485 0.5664 -0.0984 0.091 Uiso 0.80 1 calc PR B 1
H25C H 0.6378 0.4726 -0.0446 0.091 Uiso 0.80 1 calc PR B 1
O2 O 0.74914(13) 0.60736(15) 0.10618(14) 0.0418(4) Uani 0.80 1 d P B 1
C25A C 0.6502(14) 0.534(2) -0.0229(13) 0.054(5) Uani 0.20 1 d P B 2
H25D H 0.5949 0.4721 -0.0284 0.081 Uiso 0.20 1 calc PR B 2
H25E H 0.7253 0.5023 0.0008 0.081 Uiso 0.20 1 calc PR B 2
H25F H 0.6449 0.5705 -0.0896 0.081 Uiso 0.20 1 calc PR B 2
O2A O 0.7664(5) 0.5400(8) 0.0387(5) 0.0491(18) Uani 0.20 1 d P B 2
O1 O 0.71455(11) 0.42577(12) 0.15933(11) 0.0446(4) Uani 1 1 d . B .
H1 H 1.2929(18) 0.683(2) 0.2893(16) 0.045(6) Uiso 1 1 d . . .
H2 H 1.2985(18) 0.326(2) 0.3123(16) 0.043(5) Uiso 1 1 d . . .
H3 H 1.1391(17) 0.5952(18) 0.1305(16) 0.038(5) Uiso 1 1 d . . .
H4 H 1.0863(17) 0.2466(19) 0.6828(17) 0.046(6) Uiso 1 1 d . . .
H5 H 0.7309(18) 0.3692(18) 0.3237(16) 0.040(5) Uiso 1 1 d . . .
H6 H 0.8649(18) 0.2390(19) 0.6154(17) 0.047(6) Uiso 1 1 d . . .
H7 H 1.2638(18) 0.3055(19) 0.6489(16) 0.042(5) Uiso 1 1 d . . .
H8 H 1.4886(19) 0.688(2) 0.3330(17) 0.053(6) Uiso 1 1 d . . .
H9 H 1.2731(18) 0.3990(17) 0.4906(15) 0.037(5) Uiso 1 1 d . . .
H10 H 0.9444(18) 0.5946(19) 0.0723(17) 0.043(5) Uiso 1 1 d . . .
H11 H 0.7090(19) 0.2822(19) 0.4813(16) 0.050(6) Uiso 1 1 d . . .
H12 H 1.4963(19) 0.327(2) 0.3547(17) 0.050(6) Uiso 1 1 d . . .
H13 H 1.593(2) 0.511(2) 0.361(2) 0.066(7) Uiso 1 1 d . . .

loop_
_atom_site_aniso_label
_atom_site_aniso_U_11
_atom_site_aniso_U_22
_atom_site_aniso_U_33
_atom_site_aniso_U_23
_atom_site_aniso_U_13
_atom_site_aniso_U_12
C1 0.0343(10) 0.0410(11) 0.0424(11) -0.0029(8) 0.0086(8) -0.0036(8)
C2 0.0369(10) 0.0521(12) 0.0560(13) -0.0083(10) 0.0109(9) -0.0117(9)
C3 0.0283(10) 0.0687(15) 0.0575(14) -0.0114(11) 0.0059(9) -0.0029(9)
C4 0.0348(10) 0.0552(13) 0.0488(12) -0.0054(10) 0.0056(9) 0.0070(9)
C5 0.0351(10) 0.0411(10) 0.0383(10) -0.0034(8) 0.0060(8) -0.0001(8)
C6 0.0315(9) 0.0407(10) 0.0300(9) -0.0031(7) 0.0074(7) -0.0023(7)
C7 0.0309(9) 0.0300(9) 0.0347(9) -0.0033(7) 0.0063(7) -0.0021(7)
C8 0.0350(9) 0.0387(10) 0.0380(10) 0.0047(8) 0.0080(8) -0.0067(8)
C9 0.0358(10) 0.0385(10) 0.0400(11) 0.0078(8) 0.0013(8) -0.0040(8)
C10 0.0312(9) 0.0308(9) 0.0408(10) 0.0026(7) 0.0043(8) -0.0017(7)
C12 0.0306(9) 0.0265(8) 0.0319(9) -0.0038(7) 0.0062(7) -0.0003(7)
C13 0.0334(9) 0.0261(8) 0.0325(9) -0.0029(7) 0.0079(7) 0.0016(7)
C11 0.0302(9) 0.0256(8) 0.0362(9) -0.0031(7) 0.0077(7) -0.0005(6)
C14 0.0365(10) 0.0348(9) 0.0352(10) -0.0036(7) 0.0055(8) 0.0030(7)
C15 0.0456(11) 0.0384(10) 0.0352(10) 0.0007(8) 0.0050(8) 0.0072(8)
C16 0.0531(12) 0.0334(9) 0.0353(10) 0.0028(8) 0.0111(9) 0.0063(8)
C17 0.0470(11) 0.0261(8) 0.0385(10) -0.0012(7) 0.0150(8) 0.0032(7)
C18 0.0515(12) 0.0312(9) 0.0437(11) 0.0025(8) 0.0216(9) 0.0017(8)
C19 0.0414(10) 0.0350(10) 0.0519(12) -0.0024(8) 0.0214(9) -0.0033(8)
C20 0.0341(9) 0.0316(9) 0.0450(11) -0.0025(8) 0.0120(8) -0.0008(7)
C21 0.0340(9) 0.0247(8) 0.0384(10) -0.0030(7) 0.0102(7) 0.0004(7)
C22 0.0376(9) 0.0243(8) 0.0351(9) -0.0031(7) 0.0102(7) 0.0017(7)
C23 0.0344(10) 0.0418(11) 0.0518(12) 0.0109(9) 0.0016(9) -0.0021(8)
C24 0.0682(16) 0.0552(14) 0.0802(18) 0.0010(13) 0.0193(14) -0.0079(12)
C25 0.053(3) 0.073(3) 0.047(3) 0.008(2) -0.006(2) -0.019(2)
O2 0.0344(9) 0.0382(9) 0.0477(10) 0.0056(8) -0.0028(7) -0.0004(7)
C25A 0.014(6) 0.104(13) 0.036(10) 0.002(8) -0.013(6) 0.006(6)
O2A 0.022(3) 0.086(5) 0.035(4) 0.017(4) -0.004(3) -0.010(3)
O1 0.0326(7) 0.0487(8) 0.0507(8) 0.0082(6) 0.0047(6) -0.0059(6)

loop_
_atom_type_symbol
_atom_type_description
_atom_type_scat_dispersion_real
_atom_type_scat_dispersion_imag
_atom_type_scat_source
C C 0.0033 0.0016 'International Tables Vol C Tables 4.2.6.8 and 6.1.1.4'
H H 0.0000 0.0000 'International Tables Vol C Tables 4.2.6.8 and 6.1.1.4'
O O 0.0106 0.0060 'International Tables Vol C Tables 4.2.6.8 and 6.1.1.4'

loop_
_geom_angle_atom_site_label_1
_geom_angle_atom_site_label_2
_geom_angle_atom_site_label_3
_geom_angle
C2 C1 C6 120.53(19)
C2 C1 H1 117.2(13)
C6 C1 H1 122.3(13)
C3 C2 C1 120.2(2)
C3 C2 H8 119.5(14)
C1 C2 H8 120.3(14)
C2 C3 C4 119.96(19)
C2 C3 H13 121.2(15)
C4 C3 H13 118.8(15)
C3 C4 C5 120.0(2)
C3 C4 H12 121.7(13)
C5 C4 H12 118.3(13)
C4 C5 C6 120.74(18)
C4 C5 H2 118.9(12)
C6 C5 H2 120.4(12)
C1 C6 C5 118.61(17)
C1 C6 C7 120.03(16)
C5 C6 C7 121.26(16)
C8 C7 C12 117.68(16)
C8 C7 C6 118.38(16)
C12 C7 C6 123.93(16)
C9 C8 C7 121.45(17)
C9 C8 H3 118.2(12)
C7 C8 H3 120.3(12)
C8 C9 C10 121.42(18)
C8 C9 H10 119.3(13)
C10 C9 H10 119.2(13)
C9 C10 C11 118.78(17)
C9 C10 C23 118.47(17)
C11 C10 C23 122.75(16)
C7 C12 C11 121.26(16)
C7 C12 C13 130.51(16)
C11 C12 C13 108.13(15)
C14 C13 C22 118.32(16)
C14 C13 C12 135.54(16)
C22 C13 C12 106.06(15)
C10 C11 C12 119.37(16)
C10 C11 C21 132.66(16)
C12 C11 C21 107.79(15)
C13 C14 C15 118.86(18)
C13 C14 H9 121.1(12)
C15 C14 H9 120.1(12)
C16 C15 C14 122.57(18)
C16 C15 H7 119.6(12)
C14 C15 H7 117.8(12)
C15 C16 C17 119.93(18)
C15 C16 H4 120.6(12)
C17 C16 H4 119.5(12)
C22 C17 C18 116.36(18)
C22 C17 C16 116.60(17)
C18 C17 C16 127.03(18)
C19 C18 C17 119.99(18)
C19 C18 H6 121.5(13)
C17 C18 H6 118.5(13)
C18 C19 C20 122.78(18)
C18 C19 H11 118.8(13)
C20 C19 H11 118.4(13)
C21 C20 C19 118.87(18)
C21 C20 H5 120.8(12)
C19 C20 H5 120.3(12)
C20 C21 C22 117.68(17)
C20 C21 C11 136.23(17)
C22 C21 C11 106.05(15)
C17 C22 C21 124.31(17)
C17 C22 C13 123.71(17)
C21 C22 C13 111.95(16)
O1 C23 O2 122.58(18)
O1 C23 C10 126.87(17)
O2 C23 C10 110.23(16)
O1 C23 O2A 111.3(3)
O2 C23 O2A 50.2(3)
C10 C23 O2A 106.1(3)
C25A C24 C25 21.5(6)
C25A C24 O2 92.1(6)
C25 C24 O2 109.2(3)
C25A C24 O2A 51.2(7)
C25 C24 O2A 68.7(3)
O2 C24 O2A 41.0(2)
C25A C24 H24A 105.4
C25 C24 H24A 109.8
O2 C24 H24A 109.8
O2A C24 H24A 119.0
C25A C24 H24B 129.7
C25 C24 H24B 109.8
O2 C24 H24B 109.8
O2A C24 H24B 130.3
H24A C24 H24B 108.3
C24 C25 H25A 109.5
C24 C25 H25B 109.5
C24 C25 H25C 109.5
C23 O2 C24 116.03(17)
C24 C25A H25D 109.5
C24 C25A H25E 109.5
H25D C25A H25E 109.5
C24 C25A H25F 109.5
H25D C25A H25F 109.5
H25E C25A H25F 109.5
C23 O2A C24 91.0(4)

loop_
_geom_bond_atom_site_label_1
_geom_bond_atom_site_label_2
_geom_bond_distance
C1 C2 1.390(3)
C1 C6 1.393(3)
C1 H1 0.93(2)
C2 C3 1.380(3)
C2 H8 0.95(2)
C3 C4 1.385(3)
C3 H13 0.97(3)
C4 C5 1.385(3)
C4 H12 1.00(2)
C5 C6 1.394(3)
C5 H2 0.95(2)
C6 C7 1.486(2)
C7 C8 1.398(3)
C7 C12 1.400(2)
C8 C9 1.379(3)
C8 H3 0.95(2)
C9 C10 1.396(3)
C9 H10 0.97(2)
C10 C11 1.399(3)
C10 C23 1.483(3)
C12 C11 1.423(2)
C12 C13 1.479(2)
C13 C14 1.373(2)
C13 C22 1.411(2)
C11 C21 1.485(2)
C14 C15 1.418(3)
C14 H9 0.95(2)
C15 C16 1.369(3)
C15 H7 1.00(2)
C16 C17 1.417(3)
C16 H4 0.98(2)
C17 C22 1.399(3)
C17 C18 1.413(3)
C18 C19 1.368(3)
C18 H6 0.97(2)
C19 C20 1.415(3)
C19 H11 0.96(2)
C20 C21 1.381(2)
C20 H5 0.97(2)
C21 C22 1.409(2)
C23 O1 1.197(2)
C23 O2 1.355(2)
C23 O2A 1.507(7)
C24 C25A 1.33(2)
C24 C25 1.470(6)
C24 O2 1.488(3)
C24 O2A 1.858(8)
C24 H24A 0.9700
C24 H24B 0.9700
C25 H25A 0.9600
C25 H25B 0.9600
C25 H25C 0.9600
C25A H25D 0.9600
C25A H25E 0.9600
C25A H25F 0.9600
